data_4315176
loop_
_publ_author_name
'Igor L. Fedushkin'
'Olga V. Maslova'
'Markus Hummert'
'Herbert Schumann'

_publ_section_title
;
 One- and Two-Electron-Transfer Reactions of (dpp-Bian)Sm(dme)3
;
_journal_name_full 'Inorganic Chemistry'
_journal_page_first 2901
_journal_page_last 2910
_journal_paper_doi 10.1021/ic902439x
_journal_volume 49
_journal_year 2010
_chemical_formula_sum 'C47 H66 I N3 O4 S2 Sm'
_chemical_formula_weight 1078.40
_chemical_name_systematic
;
 ?
;
_space_group_IT_number 15
_symmetry_cell_setting monoclinic
_symmetry_space_group_name_Hall '-C 2yc'
_symmetry_space_group_name_H-M 'C 1 2/c 1'
_atom_sites_solution_hydrogens geom
_atom_sites_solution_primary direct
_atom_sites_solution_secondary difmap
_audit_creation_method SHELXL-97
_cell_angle_alpha 90.00
_cell_angle_beta 139.806(5)
_cell_angle_gamma 90.00
_cell_formula_units_Z 8
_cell_length_a 35.918(5)
_cell_length_b 16.717(5)
_cell_length_c 28.031(5)
_cell_measurement_reflns_used 24431
_cell_measurement_temperature 123(2)
_cell_measurement_theta_max 32.4109
_cell_measurement_theta_min 2.9918
_cell_volume 10862(4)
_computing_cell_refinement
;
        CrysAlis RED, Oxford Diffraction Ltd.,
        Version 1.171.29.10 (release 13-04-2006 CrysAlis171 .NET)
        (compiled Apr 13 2006,12:24:59)
;
_computing_data_collection
;
        CrysAlis CCD, Oxford Diffraction Ltd.,
        Version 1.171.29.10 (release 13-04-2006 CrysAlis171 .NET)
        (compiled Apr 13 2006,12:24:59)
;
_computing_data_reduction
;
        CrysAlis RED, Oxford Diffraction Ltd.,
        Version 1.171.29.10 (release 13-04-2006 CrysAlis171 .NET)
        (compiled Apr 13 2006,12:24:59)
;
_computing_structure_refinement 'SHELXL-97 (Sheldrick, 1997)'
_computing_structure_solution 'SIR97 - J. Appl. Cryst. (1999) 32, 115-119'
_diffrn_ambient_temperature 123(2)
_diffrn_detector_area_resol_mean 16.3031
_diffrn_measured_fraction_theta_full 0.995
_diffrn_measured_fraction_theta_max 0.995
_diffrn_measurement_device_type 'Oxford Diffraction Xcalibur S Sapphire'
_diffrn_measurement_method \w
_diffrn_radiation_monochromator graphite
_diffrn_radiation_source 'Enhance (Mo) X-ray Source'
_diffrn_radiation_type MoK\a
_diffrn_radiation_wavelength 0.71069
_diffrn_reflns_av_R_equivalents 0.0388
_diffrn_reflns_av_sigmaI/netI 0.0517
_diffrn_reflns_limit_h_max 50
_diffrn_reflns_limit_h_min -50
_diffrn_reflns_limit_k_max 23
_diffrn_reflns_limit_k_min -21
_diffrn_reflns_limit_l_max 39
_diffrn_reflns_limit_l_min -39
_diffrn_reflns_number 59890
_diffrn_reflns_theta_full 30.00
_diffrn_reflns_theta_max 30.00
_diffrn_reflns_theta_min 3.00
_exptl_absorpt_coefficient_mu 1.765
_exptl_absorpt_correction_T_max 0.8030
_exptl_absorpt_correction_T_min 0.6667
_exptl_absorpt_correction_type multi-scan
_exptl_absorpt_process_details
;
CrysAlis RED, Oxford Diffraction Ltd.,
Version 1.171.32.24 (release 21-04-2008 CrysAlis171 .NET)
(compiled Apr 21 2008,18:23:10)
Empirical absorption correction using spherical harmonics,
 implemented in SCALE3 ABSPACK scaling algorithm.
;
_exptl_crystal_colour black
_exptl_crystal_density_diffrn 1.319
_exptl_crystal_density_method 'not measured'
_exptl_crystal_description block
_exptl_crystal_F_000 4384
_exptl_crystal_size_max 0.25
_exptl_crystal_size_mid 0.23
_exptl_crystal_size_min 0.13
_platon_squeeze_details
;
 Platon SQUEEZE proceedure was applied to a highly disordered dme molecule
 Although it want appear in the structure is contained in
 SFAC in order to get the right values.
;
_refine_diff_density_max 1.514
_refine_diff_density_min -0.890
_refine_diff_density_rms 0.113
_refine_ls_extinction_method none
_refine_ls_goodness_of_fit_ref 0.983
_refine_ls_hydrogen_treatment constr
_refine_ls_matrix_type full
_refine_ls_number_parameters 481
_refine_ls_number_reflns 15786
_refine_ls_number_restraints 0
_refine_ls_restrained_S_all 0.983
_refine_ls_R_factor_all 0.0695
_refine_ls_R_factor_gt 0.0413
_refine_ls_shift/su_max 0.001
_refine_ls_shift/su_mean 0.000
_refine_ls_structure_factor_coef Fsqd
_refine_ls_weighting_details 'calc w=1/[\s^2^(Fo^2^)+(0.0589P)^2^+0.0000P] where P=(Fo^2^+2Fc^2^)/3'
_refine_ls_weighting_scheme calc
_refine_ls_wR_factor_gt 0.0964
_refine_ls_wR_factor_ref 0.1030
_reflns_number_gt 11383
_reflns_number_total 15786
_reflns_threshold_expression >2sigma(I)
_cod_data_source_file ic902439x_si_004.cif
_cod_data_source_block xmh212
_cod_database_code 4315176

loop_
_symmetry_equiv_pos_as_xyz
'x, y, z'
'-x, y, -z+1/2'
'x+1/2, y+1/2, z'
'-x+1/2, y+1/2, -z+1/2'
'-x, -y, -z'
'x, -y, z-1/2'
'-x+1/2, -y+1/2, -z'
'x+1/2, -y+1/2, z-1/2'

loop_
_atom_site_label
_atom_site_type_symbol
_atom_site_fract_x
_atom_site_fract_y
_atom_site_fract_z
_atom_site_U_iso_or_equiv
_atom_site_adp_type
_atom_site_occupancy
_atom_site_symmetry_multiplicity
_atom_site_calc_flag
_atom_site_refinement_flags
_atom_site_disorder_assembly
_atom_site_disorder_group
C1 C 0.21644(12) 0.23988(18) 0.82897(17) 0.0200(6) Uani 1 1 d . . .
C2 C 0.27203(12) 0.20770(18) 0.87012(16) 0.0201(6) Uani 1 1 d . . .
C3 C 0.31657(13) 0.26639(19) 0.92772(17) 0.0239(6) Uani 1 1 d . . .
C4 C 0.28611(13) 0.33180(18) 0.91819(17) 0.0222(6) Uani 1 1 d . . .
C5 C 0.22588(13) 0.31805(18) 0.86066(17) 0.0215(6) Uani 1 1 d . . .
C6 C 0.19167(15) 0.37618(19) 0.84783(19) 0.0278(7) Uani 1 1 d . . .
H6 H 0.1512 0.3687 0.8113 0.033 Uiso 1 1 calc R . .
C7 C 0.21815(16) 0.4470(2) 0.8903(2) 0.0331(8) Uani 1 1 d . . .
H7 H 0.1944 0.4876 0.8803 0.040 Uiso 1 1 calc R . .
C8 C 0.27611(16) 0.4601(2) 0.9448(2) 0.0321(8) Uani 1 1 d . . .
H8 H 0.2919 0.5090 0.9716 0.039 Uiso 1 1 calc R . .
C9 C 0.31276(15) 0.40060(19) 0.96137(19) 0.0267(7) Uani 1 1 d . . .
C10 C 0.37439(16) 0.4027(2) 1.0186(2) 0.0337(8) Uani 1 1 d . . .
H10 H 0.3949 0.4481 1.0498 0.040 Uiso 1 1 calc R . .
C11 C 0.40363(15) 0.3394(2) 1.0281(2) 0.0362(8) Uani 1 1 d . . .
H11 H 0.4445 0.3419 1.0666 0.043 Uiso 1 1 calc R . .
C12 C 0.37585(14) 0.2706(2) 0.98355(19) 0.0310(7) Uani 1 1 d . . .
H12 H 0.3976 0.2277 0.9918 0.037 Uiso 1 1 calc R . .
C13 C 0.33259(13) 0.09948(18) 0.90771(18) 0.0237(6) Uani 1 1 d . . .
C14 C 0.36348(14) 0.0990(2) 0.89505(19) 0.0288(7) Uani 1 1 d . . .
C15 C 0.41631(15) 0.0582(2) 0.9458(2) 0.0359(8) Uani 1 1 d . . .
H15 H 0.4381 0.0574 0.9385 0.043 Uiso 1 1 calc R . .
C16 C 0.43728(15) 0.0194(2) 1.0058(2) 0.0383(9) Uani 1 1 d . . .
H16 H 0.4726 -0.0093 1.0386 0.046 Uiso 1 1 calc R . .
C17 C 0.40685(15) 0.0221(2) 1.0182(2) 0.0344(8) Uani 1 1 d . . .
H17 H 0.4223 -0.0034 1.0608 0.041 Uiso 1 1 calc R . .
C18 C 0.35399(14) 0.0615(2) 0.96988(19) 0.0289(7) Uani 1 1 d . . .
C19 C 0.32260(16) 0.0628(3) 0.9867(2) 0.0416(9) Uani 1 1 d . . .
H19 H 0.2838 0.0875 0.9434 0.050 Uiso 1 1 calc R . .
C20 C 0.3133(2) -0.0202(3) 0.9981(3) 0.0574(12) Uani 1 1 d . . .
H20A H 0.2941 -0.0539 0.9556 0.086 Uiso 1 1 calc R . .
H20B H 0.2893 -0.0164 1.0032 0.086 Uiso 1 1 calc R . .
H20C H 0.3507 -0.0437 1.0431 0.086 Uiso 1 1 calc R . .
C21 C 0.3550(2) 0.1144(3) 1.0549(3) 0.0547(12) Uani 1 1 d . . .
H21A H 0.3928 0.0905 1.0985 0.082 Uiso 1 1 calc R . .
H21B H 0.3326 0.1173 1.0626 0.082 Uiso 1 1 calc R . .
H21C H 0.3603 0.1684 1.0473 0.082 Uiso 1 1 calc R . .
C22 C 0.34290(16) 0.1443(3) 0.8313(2) 0.0413(9) Uani 1 1 d . . .
H22 H 0.3010 0.1565 0.7948 0.050 Uiso 1 1 calc R . .
C23 C 0.3491(2) 0.0963(3) 0.7915(3) 0.0617(13) Uani 1 1 d . . .
H23A H 0.3901 0.0894 0.8242 0.093 Uiso 1 1 calc R . .
H23B H 0.3301 0.1248 0.7467 0.093 Uiso 1 1 calc R . .
H23C H 0.3311 0.0437 0.7780 0.093 Uiso 1 1 calc R . .
C24 C 0.3746(3) 0.2233(3) 0.8567(3) 0.0701(15) Uani 1 1 d . . .
H24A H 0.3640 0.2591 0.8727 0.105 Uiso 1 1 calc R . .
H24B H 0.3638 0.2481 0.8158 0.105 Uiso 1 1 calc R . .
H24C H 0.4163 0.2138 0.8981 0.105 Uiso 1 1 calc R . .
C25 C 0.11779(12) 0.22620(18) 0.74912(17) 0.0220(6) Uani 1 1 d . . .
C26 C 0.07895(14) 0.2774(2) 0.68893(19) 0.0286(7) Uani 1 1 d . . .
C27 C 0.03185(14) 0.3058(2) 0.6691(2) 0.0324(8) Uani 1 1 d . . .
H27 H 0.0048 0.3406 0.6279 0.039 Uiso 1 1 calc R . .
C28 C 0.02431(16) 0.2842(2) 0.7083(2) 0.0373(8) Uani 1 1 d . . .
H28 H -0.0068 0.3059 0.6957 0.045 Uiso 1 1 calc R . .
C29 C 0.06178(16) 0.2310(2) 0.7659(2) 0.0379(9) Uani 1 1 d . . .
H29 H 0.0553 0.2146 0.7915 0.045 Uiso 1 1 calc R . .
C30 C 0.10878(13) 0.2008(2) 0.78727(18) 0.0256(7) Uani 1 1 d . . .
C31 C 0.14886(16) 0.1412(2) 0.8502(2) 0.0329(8) Uani 1 1 d . . .
H31 H 0.1720 0.1149 0.8472 0.040 Uiso 1 1 calc R . .
C32 C 0.11556(19) 0.0753(2) 0.8440(2) 0.0424(9) Uani 1 1 d . . .
H32A H 0.0950 0.0987 0.8511 0.064 Uiso 1 1 calc R . .
H32B H 0.1427 0.0347 0.8820 0.064 Uiso 1 1 calc R . .
H32C H 0.0877 0.0505 0.7950 0.064 Uiso 1 1 calc R . .
C33 C 0.19081(18) 0.1822(2) 0.9250(2) 0.0435(9) Uani 1 1 d . . .
H33A H 0.2127 0.2228 0.9290 0.065 Uiso 1 1 calc R . .
H33B H 0.2174 0.1424 0.9643 0.065 Uiso 1 1 calc R . .
H33C H 0.1693 0.2077 0.9299 0.065 Uiso 1 1 calc R . .
C34 C 0.0860(2) 0.3034(3) 0.6443(3) 0.0534(13) Uani 1 1 d . . .
H34 H 0.1186 0.2724 0.6619 0.064 Uiso 1 1 calc R . .
C35 C 0.0321(3) 0.2862(3) 0.5627(3) 0.0703(16) Uani 1 1 d . . .
H35A H 0.0221 0.2294 0.5560 0.105 Uiso 1 1 calc R . .
H35B H 0.0391 0.2990 0.5360 0.105 Uiso 1 1 calc R . .
H35C H 0.0001 0.3189 0.5435 0.105 Uiso 1 1 calc R . .
C36 C 0.1008(2) 0.3929(4) 0.6555(3) 0.0749(18) Uani 1 1 d . . .
H36A H 0.0681 0.4246 0.6352 0.112 Uiso 1 1 calc R . .
H36B H 0.1088 0.4070 0.6300 0.112 Uiso 1 1 calc R . .
H36C H 0.1349 0.4041 0.7084 0.112 Uiso 1 1 calc R . .
C37 C 0.05777(13) -0.0124(2) 0.61498(18) 0.0290(7) Uani 1 1 d . . .
C38 C -0.03103(19) -0.0439(3) 0.5704(3) 0.0590(14) Uani 1 1 d . . .
H38A H -0.0172 -0.0026 0.6059 0.089 Uiso 1 1 calc R . .
H38B H -0.0375 -0.0938 0.5817 0.089 Uiso 1 1 calc R . .
H38C H -0.0673 -0.0265 0.5203 0.089 Uiso 1 1 calc R . .
C39 C -0.00010(16) -0.1259(2) 0.5319(2) 0.0453(10) Uani 1 1 d . . .
H39A H 0.0142 -0.1140 0.5137 0.068 Uiso 1 1 calc R . .
H39B H -0.0418 -0.1356 0.4899 0.068 Uiso 1 1 calc R . .
H39C H 0.0195 -0.1736 0.5634 0.068 Uiso 1 1 calc R . .
C40 C 0.1702(2) -0.0747(2) 0.8067(3) 0.0502(11) Uani 1 1 d . . .
H40A H 0.1386 -0.1049 0.7612 0.075 Uiso 1 1 calc R . .
H40B H 0.1543 -0.0303 0.8099 0.075 Uiso 1 1 calc R . .
H40C H 0.1924 -0.1100 0.8495 0.075 Uiso 1 1 calc R . .
C41 C 0.23251(19) -0.1092(2) 0.8050(3) 0.0448(10) Uani 1 1 d . . .
H41A H 0.2023 -0.1390 0.7580 0.054 Uiso 1 1 calc R . .
H41B H 0.2521 -0.1465 0.8464 0.054 Uiso 1 1 calc R . .
C42 C 0.27469(17) -0.0747(2) 0.8124(2) 0.0395(9) Uani 1 1 d . . .
H42A H 0.3064 -0.0488 0.8613 0.047 Uiso 1 1 calc R . .
H42B H 0.2914 -0.1179 0.8089 0.047 Uiso 1 1 calc R . .
C43 C 0.23125(17) -0.0477(3) 0.6931(2) 0.0433(10) Uani 1 1 d . . .
H43A H 0.2661 -0.0647 0.7102 0.065 Uiso 1 1 calc R . .
H43B H 0.2116 -0.0060 0.6554 0.065 Uiso 1 1 calc R . .
H43C H 0.2054 -0.0936 0.6718 0.065 Uiso 1 1 calc R . .
N1 N 0.16842(10) 0.19803(15) 0.77428(14) 0.0203(5) Uani 1 1 d . . .
N2 N 0.27604(10) 0.13546(15) 0.85451(14) 0.0223(5) Uani 1 1 d . . .
N3 N 0.01170(12) -0.05729(18) 0.57520(18) 0.0363(7) Uani 1 1 d . . .
O1 O 0.20714(11) -0.04366(14) 0.80637(15) 0.0359(6) Uani 1 1 d . . .
O2 O 0.24698(10) -0.01639(14) 0.75480(14) 0.0319(5) Uani 1 1 d . . .
S1 S 0.06974(4) 0.06913(5) 0.66273(5) 0.0340(2) Uani 1 1 d . . .
S2 S 0.10664(4) -0.03335(6) 0.61848(6) 0.0390(2) Uani 1 1 d . . .
I1 I 0.178526(10) 0.180497(16) 0.639862(13) 0.03685(7) Uani 1 1 d . . .
Sm1 Sm 0.181867(7) 0.081363(10) 0.734920(9) 0.02325(5) Uani 1 1 d . . .

loop_
_atom_site_aniso_label
_atom_site_aniso_U_11
_atom_site_aniso_U_22
_atom_site_aniso_U_33
_atom_site_aniso_U_23
_atom_site_aniso_U_13
_atom_site_aniso_U_12
C1 0.0219(14) 0.0199(14) 0.0246(15) 0.0015(12) 0.0196(13) 0.0017(11)
C2 0.0200(14) 0.0199(14) 0.0222(14) 0.0009(12) 0.0166(13) 0.0012(11)
C3 0.0232(15) 0.0247(16) 0.0260(16) -0.0012(13) 0.0194(14) -0.0023(12)
C4 0.0249(15) 0.0230(15) 0.0248(15) -0.0013(12) 0.0207(14) -0.0037(12)
C5 0.0251(15) 0.0188(14) 0.0261(15) 0.0002(12) 0.0211(14) -0.0007(12)
C6 0.0302(17) 0.0247(17) 0.0369(18) 0.0018(14) 0.0279(16) 0.0020(13)
C7 0.043(2) 0.0231(16) 0.045(2) -0.0008(15) 0.0367(19) 0.0023(15)
C8 0.043(2) 0.0211(16) 0.041(2) -0.0075(14) 0.0345(19) -0.0072(15)
C9 0.0340(17) 0.0243(16) 0.0324(17) -0.0053(13) 0.0283(16) -0.0073(13)
C10 0.0338(18) 0.0317(19) 0.0339(18) -0.0131(15) 0.0253(17) -0.0138(15)
C11 0.0253(17) 0.040(2) 0.0349(19) -0.0064(16) 0.0207(16) -0.0080(15)
C12 0.0246(16) 0.0295(18) 0.0320(18) -0.0037(14) 0.0197(15) -0.0025(14)
C13 0.0188(14) 0.0183(15) 0.0279(16) -0.0022(12) 0.0162(14) 0.0008(11)
C14 0.0198(15) 0.0302(18) 0.0297(17) -0.0025(14) 0.0171(14) 0.0025(13)
C15 0.0230(17) 0.040(2) 0.040(2) -0.0072(17) 0.0229(17) 0.0015(15)
C16 0.0211(16) 0.0305(19) 0.038(2) -0.0021(16) 0.0156(16) 0.0056(14)
C17 0.0271(17) 0.0317(19) 0.0292(18) 0.0028(15) 0.0174(16) 0.0025(14)
C18 0.0245(16) 0.0275(17) 0.0270(16) -0.0001(13) 0.0175(15) 0.0009(13)
C19 0.0308(19) 0.056(3) 0.037(2) 0.0125(18) 0.0253(18) 0.0080(17)
C20 0.057(3) 0.064(3) 0.050(3) -0.006(2) 0.040(2) -0.018(2)
C21 0.080(3) 0.049(3) 0.068(3) 0.005(2) 0.065(3) 0.006(2)
C22 0.0300(19) 0.066(3) 0.036(2) 0.0110(19) 0.0273(18) 0.0121(18)
C23 0.081(4) 0.068(3) 0.062(3) -0.014(3) 0.061(3) -0.020(3)
C24 0.125(5) 0.038(2) 0.080(4) 0.014(2) 0.087(4) 0.014(3)
C25 0.0167(14) 0.0212(15) 0.0262(15) -0.0042(12) 0.0158(13) -0.0014(11)
C26 0.0259(16) 0.0308(18) 0.0325(17) 0.0030(14) 0.0233(15) 0.0047(14)
C27 0.0232(16) 0.0322(19) 0.0354(19) 0.0032(15) 0.0206(16) 0.0067(14)
C28 0.0300(18) 0.042(2) 0.050(2) 0.0020(18) 0.0333(19) 0.0054(16)
C29 0.041(2) 0.042(2) 0.054(2) 0.0027(18) 0.042(2) 0.0027(17)
C30 0.0238(15) 0.0266(16) 0.0284(16) -0.0044(13) 0.0204(15) -0.0019(13)
C31 0.040(2) 0.0334(19) 0.039(2) 0.0032(16) 0.0337(18) 0.0041(15)
C32 0.063(3) 0.031(2) 0.051(2) 0.0001(18) 0.048(2) -0.0046(18)
C33 0.045(2) 0.050(2) 0.034(2) 0.0002(18) 0.0298(19) -0.0057(19)
C34 0.059(3) 0.070(3) 0.063(3) 0.044(2) 0.055(3) 0.044(2)
C35 0.129(5) 0.043(3) 0.066(3) 0.004(2) 0.082(4) 0.011(3)
C36 0.038(2) 0.113(5) 0.048(3) 0.027(3) 0.026(2) -0.014(3)
C37 0.0204(15) 0.0266(17) 0.0269(16) -0.0041(13) 0.0145(14) 0.0003(13)
C38 0.039(2) 0.059(3) 0.081(3) -0.033(3) 0.047(3) -0.017(2)
C39 0.0283(19) 0.034(2) 0.048(2) -0.0191(18) 0.0223(19) -0.0077(16)
C40 0.062(3) 0.033(2) 0.076(3) 0.001(2) 0.059(3) -0.005(2)
C41 0.053(2) 0.0278(19) 0.060(3) -0.0005(19) 0.045(2) 0.0052(18)
C42 0.038(2) 0.0274(19) 0.046(2) -0.0020(17) 0.0300(19) 0.0055(16)
C43 0.037(2) 0.053(2) 0.045(2) -0.0155(19) 0.033(2) -0.0015(18)
N1 0.0187(12) 0.0209(12) 0.0259(13) -0.0014(10) 0.0183(11) 0.0001(10)
N2 0.0174(12) 0.0209(13) 0.0254(13) -0.0008(10) 0.0155(11) 0.0012(10)
N3 0.0241(14) 0.0285(15) 0.0419(18) -0.0134(13) 0.0213(14) -0.0051(12)
O1 0.0474(15) 0.0220(12) 0.0499(16) -0.0023(11) 0.0403(14) -0.0002(11)
O2 0.0289(12) 0.0309(13) 0.0378(13) -0.0067(11) 0.0260(12) 0.0003(10)
S1 0.0243(4) 0.0312(5) 0.0416(5) -0.0150(4) 0.0238(4) -0.0057(3)
S2 0.0287(4) 0.0409(5) 0.0445(5) -0.0205(4) 0.0272(4) -0.0085(4)
I1 0.03116(12) 0.04546(15) 0.03471(13) 0.00269(11) 0.02537(11) 0.00137(10)
Sm1 0.02005(8) 0.02236(8) 0.02677(8) -0.00609(7) 0.01773(7) -0.00198(7)

loop_
_atom_type_symbol
_atom_type_description
_atom_type_scat_dispersion_real
_atom_type_scat_dispersion_imag
_atom_type_scat_source
C C 0.0033 0.0016 'International Tables Vol C Tables 4.2.6.8 and 6.1.1.4'
H H 0.0000 0.0000 'International Tables Vol C Tables 4.2.6.8 and 6.1.1.4'
N N 0.0061 0.0033 'International Tables Vol C Tables 4.2.6.8 and 6.1.1.4'
O O 0.0106 0.0060 'International Tables Vol C Tables 4.2.6.8 and 6.1.1.4'
S S 0.1246 0.1234 'International Tables Vol C Tables 4.2.6.8 and 6.1.1.4'
I I -0.4742 1.8119 'International Tables Vol C Tables 4.2.6.8 and 6.1.1.4'
Sm Sm -0.1638 3.4418 'International Tables Vol C Tables 4.2.6.8 and 6.1.1.4'

loop_
_geom_angle_atom_site_label_1
_geom_angle_atom_site_label_2
_geom_angle_atom_site_label_3
_geom_angle
_geom_angle_site_symmetry_1
_geom_angle_site_symmetry_3
_geom_angle_publ_flag
N1 C1 C2 120.5(3) . . ?
N1 C1 C5 131.4(3) . . ?
C2 C1 C5 108.0(3) . . ?
N2 C2 C1 120.4(3) . . ?
N2 C2 C3 131.6(3) . . ?
C1 C2 C3 107.9(3) . . ?
C12 C3 C4 118.3(3) . . ?
C12 C3 C2 136.0(3) . . ?
C4 C3 C2 105.7(3) . . ?
C9 C4 C5 124.3(3) . . ?
C9 C4 C3 123.6(3) . . ?
C5 C4 C3 112.1(3) . . ?
C6 C5 C4 117.6(3) . . ?
C6 C5 C1 136.1(3) . . ?
C4 C5 C1 106.2(3) . . ?
C5 C6 C7 118.5(3) . . ?
C8 C7 C6 123.3(3) . . ?
C7 C8 C9 119.7(3) . . ?
C4 C9 C8 116.5(3) . . ?
C4 C9 C10 116.3(3) . . ?
C8 C9 C10 127.2(3) . . ?
C11 C10 C9 120.0(3) . . ?
C10 C11 C12 122.9(3) . . ?
C3 C12 C11 118.9(3) . . ?
C14 C13 C18 121.5(3) . . ?
C14 C13 N2 120.2(3) . . ?
C18 C13 N2 118.3(3) . . ?
C13 C14 C15 117.8(3) . . ?
C13 C14 C22 122.0(3) . . ?
C15 C14 C22 120.2(3) . . ?
C16 C15 C14 121.6(3) . . ?
C15 C16 C17 119.7(3) . . ?
C16 C17 C18 121.7(3) . . ?
C17 C18 C13 117.8(3) . . ?
C17 C18 C19 119.3(3) . . ?
C13 C18 C19 123.0(3) . . ?
C20 C19 C18 112.8(4) . . ?
C20 C19 C21 109.2(3) . . ?
C18 C19 C21 111.0(3) . . ?
C14 C22 C24 111.4(3) . . ?
C14 C22 C23 112.8(4) . . ?
C24 C22 C23 109.1(3) . . ?
C26 C25 C30 120.7(3) . . ?
C26 C25 N1 121.2(3) . . ?
C30 C25 N1 118.1(3) . . ?
C25 C26 C27 118.6(3) . . ?
C25 C26 C34 122.2(3) . . ?
C27 C26 C34 119.2(3) . . ?
C28 C27 C26 120.9(3) . . ?
C27 C28 C29 119.9(3) . . ?
C28 C29 C30 121.3(3) . . ?
C29 C30 C25 118.4(3) . . ?
C29 C30 C31 120.2(3) . . ?
C25 C30 C31 121.4(3) . . ?
C30 C31 C33 111.6(3) . . ?
C30 C31 C32 112.0(3) . . ?
C33 C31 C32 110.2(3) . . ?
C35 C34 C26 111.3(4) . . ?
C35 C34 C36 109.7(4) . . ?
C26 C34 C36 111.1(4) . . ?
N3 C37 S2 120.1(3) . . ?
N3 C37 S1 121.2(3) . . ?
S2 C37 S1 118.73(19) . . ?
O1 C41 C42 107.5(3) . . ?
O2 C42 C41 110.4(3) . . ?
C1 N1 C25 115.7(2) . . ?
C1 N1 Sm1 114.00(18) . . ?
C25 N1 Sm1 130.30(19) . . ?
C2 N2 C13 117.3(3) . . ?
C2 N2 Sm1 113.37(19) . . ?
C13 N2 Sm1 129.30(19) . . ?
C37 N3 C38 123.2(3) . . ?
C37 N3 C39 121.7(3) . . ?
C38 N3 C39 115.1(3) . . ?
C40 O1 C41 109.4(3) . . ?
C40 O1 Sm1 122.0(2) . . ?
C41 O1 Sm1 117.2(2) . . ?
C42 O2 C43 113.4(3) . . ?
C42 O2 Sm1 114.3(2) . . ?
C43 O2 Sm1 121.1(2) . . ?
C37 S1 Sm1 89.25(11) . . ?
C37 S2 Sm1 87.80(11) . . ?
N1 Sm1 N2 68.79(8) . . ?
N1 Sm1 O1 111.92(8) . . ?
N2 Sm1 O1 86.40(9) . . ?
N1 Sm1 O2 150.84(8) . . ?
N2 Sm1 O2 82.06(8) . . ?
O1 Sm1 O2 65.32(8) . . ?
N1 Sm1 S1 73.55(6) . . ?
N2 Sm1 S1 136.29(6) . . ?
O1 Sm1 S1 87.72(6) . . ?
O2 Sm1 S1 133.10(6) . . ?
N1 Sm1 S2 134.86(6) . . ?
N2 Sm1 S2 155.60(6) . . ?
O1 Sm1 S2 78.73(7) . . ?
O2 Sm1 S2 74.20(6) . . ?
S1 Sm1 S2 62.87(3) . . ?
N1 Sm1 I1 94.04(6) . . ?
N2 Sm1 I1 94.88(6) . . ?
O1 Sm1 I1 152.41(5) . . ?
O2 Sm1 I1 87.52(6) . . ?
S1 Sm1 I1 109.31(2) . . ?
S2 Sm1 I1 89.71(3) . . ?

loop_
_geom_bond_atom_site_label_1
_geom_bond_atom_site_label_2
_geom_bond_distance
_geom_bond_site_symmetry_2
_geom_bond_publ_flag
C1 N1 1.332(4) . ?
C1 C2 1.445(4) . ?
C1 C5 1.467(4) . ?
C2 N2 1.329(4) . ?
C2 C3 1.477(4) . ?
C3 C12 1.377(4) . ?
C3 C4 1.420(4) . ?
C4 C9 1.391(4) . ?
C4 C5 1.416(4) . ?
C5 C6 1.381(4) . ?
C6 C7 1.411(5) . ?
C7 C8 1.363(5) . ?
C8 C9 1.416(5) . ?
C9 C10 1.432(5) . ?
C10 C11 1.365(5) . ?
C11 C12 1.405(5) . ?
C13 C14 1.400(5) . ?
C13 C18 1.409(5) . ?
C13 N2 1.443(4) . ?
C14 C15 1.402(5) . ?
C14 C22 1.516(5) . ?
C15 C16 1.371(6) . ?
C16 C17 1.378(5) . ?
C17 C18 1.394(5) . ?
C18 C19 1.517(5) . ?
C19 C20 1.517(6) . ?
C19 C21 1.536(6) . ?
C22 C24 1.519(7) . ?
C22 C23 1.521(6) . ?
C25 C26 1.389(5) . ?
C25 C30 1.399(4) . ?
C25 N1 1.438(4) . ?
C26 C27 1.400(4) . ?
C26 C34 1.518(5) . ?
C27 C28 1.364(5) . ?
C28 C29 1.375(5) . ?
C29 C30 1.385(4) . ?
C30 C31 1.516(5) . ?
C31 C33 1.520(5) . ?
C31 C32 1.535(5) . ?
C34 C35 1.515(7) . ?
C34 C36 1.538(7) . ?
C37 N3 1.314(4) . ?
C37 S2 1.717(3) . ?
C37 S1 1.718(3) . ?
C38 N3 1.451(5) . ?
C39 N3 1.477(5) . ?
C40 O1 1.432(4) . ?
C41 O1 1.443(4) . ?
C41 C42 1.482(6) . ?
C42 O2 1.445(5) . ?
C43 O2 1.447(4) . ?
N1 Sm1 2.463(2) . ?
N2 Sm1 2.485(3) . ?
O1 Sm1 2.535(3) . ?
O2 Sm1 2.541(2) . ?
S1 Sm1 2.8116(10) . ?
S2 Sm1 2.8563(10) . ?
I1 Sm1 3.0614(6) . ?

loop_
_platon_squeeze_void_nr
_platon_squeeze_void_average_x
_platon_squeeze_void_average_y
_platon_squeeze_void_average_z
_platon_squeeze_void_volume
_platon_squeeze_void_count_electrons
1 0.112 0.750 -0.138 1538.0 13.3
2 0.612 0.250 -0.138 1538.0 13.3
